data_7209209
loop_
_publ_author_name
'Bukenya, Shamim'
'Munshi, Tasnim'
'Scowen, Ian J.'
'Skyner, Rachael'
'Whitaker, Darren A.'
'Seaton, Colin C.'

_publ_section_title
;
 Building multi-component crystals from cations and co-crystals: the use
 of chaperones
;
_journal_issue 12
_journal_name_full CrystEngComm
_journal_page_first 2241
_journal_paper_doi 10.1039/c2ce26498f
_journal_volume 15
_journal_year 2013
_chemical_formula_moiety 'C12 H24 K O6, C7 H3 N2 O6, C7 H4 N2 O6)'
_chemical_formula_sum 'C26 H31 K N4 O18'
_chemical_formula_weight 726.65
_chemical_name_common
;
(1,4,7,10,13,16-hexaoxacyclooctadecane)potassium 3,5-
dinitrobenzoate 3,5-dinitrobenzoic acid
;
_chemical_name_systematic
;
(1,4,7,10,13,16-hexaoxacyclooctadecane)potassium 3,5-dinitrobenzoate
3,5-dinitrobenzoic acid
;
_space_group_IT_number 2
_symmetry_cell_setting triclinic
_symmetry_space_group_name_Hall '-P 1'
_symmetry_space_group_name_H-M 'P -1'
_atom_sites_solution_hydrogens geom
_atom_sites_solution_primary direct
_atom_sites_solution_secondary difmap
_cell_angle_alpha 71.4950(10)
_cell_angle_beta 79.2300(10)
_cell_angle_gamma 86.2320(10)
_cell_formula_units_Z 2
_cell_length_a 9.2865(3)
_cell_length_b 13.1382(4)
_cell_length_c 14.0544(4)
_cell_measurement_reflns_used 9924
_cell_measurement_temperature 173(2)
_cell_measurement_theta_max 30.98
_cell_measurement_theta_min 2.23
_cell_volume 1597.41(8)
_computing_cell_refinement 'Bruker SAINT'
_computing_data_collection 'Bruker APEX2'
_computing_data_reduction 'Bruker SAINT'
_computing_structure_refinement 'SHELXL-97 (Sheldrick, 1997)'
_computing_structure_solution 'SHELXS-97 (Sheldrick, 1990)'
_diffrn_ambient_temperature 173(2)
_diffrn_measured_fraction_theta_full 0.994
_diffrn_measured_fraction_theta_max 0.849
_diffrn_measurement_device_type 'Bruker APEX-II CCD'
_diffrn_measurement_method '\f and \w scans'
_diffrn_radiation_monochromator graphite
_diffrn_radiation_source 'fine-focus sealed tube'
_diffrn_radiation_type MoK\a
_diffrn_radiation_wavelength 0.71073
_diffrn_reflns_av_R_equivalents 0.0244
_diffrn_reflns_av_sigmaI/netI 0.0222
_diffrn_reflns_limit_h_max 12
_diffrn_reflns_limit_h_min -13
_diffrn_reflns_limit_k_max 17
_diffrn_reflns_limit_k_min -18
_diffrn_reflns_limit_l_max 18
_diffrn_reflns_limit_l_min -20
_diffrn_reflns_number 24828
_diffrn_reflns_theta_full 26.78
_diffrn_reflns_theta_max 31.04
_diffrn_reflns_theta_min 2.23
_diffrn_standards_number 0
_exptl_absorpt_coefficient_mu 0.254
_exptl_absorpt_correction_T_max 0.9382
_exptl_absorpt_correction_T_min 0.8182
_exptl_absorpt_correction_type multi-scan
_exptl_absorpt_process_details 'Bruker SAINT'
_exptl_crystal_colour colourless
_exptl_crystal_density_diffrn 1.511
_exptl_crystal_density_method 'not measured'
_exptl_crystal_description block
_exptl_crystal_F_000 756
_exptl_crystal_size_max 0.82
_exptl_crystal_size_mid 0.49
_exptl_crystal_size_min 0.25
_refine_diff_density_max 0.380
_refine_diff_density_min -0.313
_refine_diff_density_rms 0.059
_refine_ls_extinction_method none
_refine_ls_goodness_of_fit_ref 0.829
_refine_ls_hydrogen_treatment refall
_refine_ls_matrix_type full
_refine_ls_number_parameters 566
_refine_ls_number_reflns 8680
_refine_ls_number_restraints 0
_refine_ls_restrained_S_all 0.829
_refine_ls_R_factor_all 0.0425
_refine_ls_R_factor_gt 0.0349
_refine_ls_shift/su_max 0.001
_refine_ls_shift/su_mean 0.000
_refine_ls_structure_factor_coef Fsqd
_refine_ls_weighting_details 'calc w=1/[\s^2^(Fo^2^)+(0.0807P)^2^+0.7197P] where P=(Fo^2^+2Fc^2^)/3'
_refine_ls_weighting_scheme calc
_refine_ls_wR_factor_gt 0.0975
_refine_ls_wR_factor_ref 0.1079
_reflns_number_gt 7504
_reflns_number_total 8680
_reflns_threshold_expression >2sigma(I)
_cod_data_source_file c2ce26498f.txt
_cod_data_source_block 2_1_K_crown_V
_cod_depositor_comments
;
The following automatic conversions were performed:

'_symmetry_cell_setting' value 'Triclinic' changed to 'triclinic'
according to /home/saulius/struct/CIF-dictionaries/cif_core.dic
dictionary named 'cif_core.dic' version 2.4.2 from 2011-04-26.

Automatic conversion script
Id: cif_fix_values 1891 2012-01-12 08:04:46Z andrius 
;
_cod_original_sg_symbol_H-M P-1
_cod_database_code 7209209

loop_
_symmetry_equiv_pos_as_xyz
'x, y, z'
'-x, -y, -z'

loop_
_atom_site_label
_atom_site_type_symbol
_atom_site_fract_x
_atom_site_fract_y
_atom_site_fract_z
_atom_site_U_iso_or_equiv
_atom_site_adp_type
_atom_site_occupancy
_atom_site_symmetry_multiplicity
_atom_site_calc_flag
K1 K -0.32236(3) 0.528867(18) 0.215225(18) 0.02173(7) Uani 1 1 d
O O -0.43525(9) 0.73272(7) 0.19301(6) 0.02435(17) Uani 1 1 d
O0AA O -0.05657(10) 0.62448(7) 0.19418(8) 0.0319(2) Uani 1 1 d
O1AA O -0.59572(10) 0.45949(7) 0.25172(7) 0.03018(19) Uani 1 1 d
O2AA O -0.83035(9) 0.44320(6) 0.33053(7) 0.02692(18) Uani 1 1 d
O3AA O 0.12189(10) 0.63677(7) 0.27756(8) 0.0314(2) Uani 1 1 d
O4AA O -0.40744(10) 0.64265(7) 0.03075(7) 0.02831(18) Uani 1 1 d
O5AA O -0.19646(10) 0.32733(8) 0.24362(8) 0.0330(2) Uani 1 1 d
O6AA O -0.21291(11) 1.11696(7) 0.02397(7) 0.0330(2) Uani 1 1 d
O7AA O -0.30778(10) 0.38716(8) 0.42868(8) 0.0328(2) Uani 1 1 d
O8AA O -0.20757(11) 0.47379(8) 0.04429(7) 0.0329(2) Uani 1 1 d
C C -0.70175(12) 0.40741(9) 0.30602(8) 0.0207(2) Uani 1 1 d
O9AA O -0.35945(12) 0.60215(8) 0.37464(7) 0.0342(2) Uani 1 1 d
C0AA C 0.10435(12) 0.85410(9) 0.22217(9) 0.0209(2) Uani 1 1 d
C1AA C 0.02042(12) 0.67523(9) 0.22403(9) 0.0219(2) Uani 1 1 d
N N -0.22494(12) 1.01982(9) 0.06031(9) 0.0294(2) Uani 1 1 d
C2AA C 0.00462(11) 0.79603(8) 0.19751(8) 0.0200(2) Uani 1 1 d
C3AA C -0.68637(12) 0.28668(8) 0.35053(8) 0.0202(2) Uani 1 1 d
C4AA C -0.77762(14) 0.11828(9) 0.46680(9) 0.0252(2) Uani 1 1 d
N0AA N -0.43461(13) 0.06476(9) 0.30848(9) 0.0329(2) Uani 1 1 d
C5AA C 0.09107(12) 0.96485(9) 0.19427(9) 0.0219(2) Uani 1 1 d
C6AA C -0.79429(13) 0.22841(9) 0.42773(9) 0.0224(2) Uani 1 1 d
O0BA O 0.17291(12) 1.12153(7) 0.20743(9) 0.0414(3) Uani 1 1 d
O1BA O -0.41913(13) -0.03094(8) 0.35298(9) 0.0441(3) Uani 1 1 d
C7AA C -0.66063(15) 0.06248(9) 0.43062(10) 0.0278(2) Uani 1 1 d
C8AA C -0.11307(12) 0.96039(9) 0.11933(9) 0.0225(2) Uani 1 1 d
C9AA C -0.01629(12) 1.02078(9) 0.14256(9) 0.0230(2) Uani 1 1 d
N1AA N -0.89065(14) 0.05767(9) 0.54949(9) 0.0331(2) Uani 1 1 d
C0BA C -0.55705(13) 0.12261(9) 0.35272(9) 0.0254(2) Uani 1 1 d
C1BA C -0.10654(12) 0.84944(9) 0.14608(9) 0.0226(2) Uani 1 1 d
C2BA C -0.56525(13) 0.23341(9) 0.31291(9) 0.0229(2) Uani 1 1 d
N2AA N 0.19657(11) 1.02615(8) 0.22010(9) 0.0273(2) Uani 1 1 d
O2BA O 0.30232(12) 0.97829(8) 0.25326(11) 0.0465(3) Uani 1 1 d
C3BA C -0.21482(16) 0.45436(11) 0.45254(11) 0.0333(3) Uani 1 1 d
C4BA C -0.52867(14) 0.76100(11) 0.11843(10) 0.0293(2) Uani 1 1 d
O3BA O -0.32043(15) 0.96879(10) 0.04838(13) 0.0646(4) Uani 1 1 d
C5BA C -0.40847(15) 0.70858(11) 0.36479(10) 0.0300(3) Uani 1 1 d
O4BA O -0.86640(17) -0.03583(9) 0.59296(11) 0.0622(4) Uani 1 1 d
O5BA O -1.00393(14) 0.10384(10) 0.57113(9) 0.0521(3) Uani 1 1 d
O6BA O -0.35728(14) 0.11520(10) 0.22982(10) 0.0502(3) Uani 1 1 d
C6BA C -0.51111(14) 0.73891(11) 0.28902(10) 0.0306(3) Uani 1 1 d
C7BA C -0.44270(15) 0.75249(11) 0.01983(10) 0.0304(3) Uani 1 1 d
C8BA C -0.30070(17) 0.55186(12) 0.46467(10) 0.0338(3) Uani 1 1 d
C9BA C -0.12717(15) 0.29575(11) 0.33138(13) 0.0359(3) Uani 1 1 d
C0CA C -0.24036(17) 0.28782(11) 0.42486(12) 0.0378(3) Uani 1 1 d
C1CA C -0.3126(2) 0.63032(13) -0.05617(11) 0.0414(3) Uani 1 1 d
C2CA C -0.1661(2) 0.36437(13) 0.06318(13) 0.0456(4) Uani 1 1 d
C3CA C -0.28035(18) 0.51310(13) -0.04026(11) 0.0382(3) Uani 1 1 d
C4CA C -0.09183(19) 0.33151(15) 0.15418(14) 0.0471(4) Uani 1 1 d
H7BA H -0.355(2) 0.7943(14) 0.0006(13) 0.037(4) Uiso 1 1 d
H4BA H -0.6117(19) 0.7150(14) 0.1400(13) 0.032(4) Uiso 1 1 d
H0AA H 0.1789(18) 0.8206(13) 0.2556(12) 0.028(4) Uiso 1 1 d
H5BA H -0.3268(19) 0.7568(14) 0.3420(13) 0.031(4) Uiso 1 1 d
H9AA H -0.0242(18) 1.0944(14) 0.1236(13) 0.033(4) Uiso 1 1 d
H6AA H -0.8768(18) 0.2619(13) 0.4550(12) 0.029(4) Uiso 1 1 d
H1BA H -0.1727(19) 0.8130(14) 0.1291(13) 0.035(4) Uiso 1 1 d
H4BB H -0.5644(19) 0.8332(14) 0.1087(13) 0.033(4) Uiso 1 1 d
H9BA H -0.0524(19) 0.3479(14) 0.3240(13) 0.036(4) Uiso 1 1 d
H5BB H -0.457(2) 0.7139(14) 0.4287(14) 0.038(4) Uiso 1 1 d
H7AA H -0.6514(19) -0.0106(15) 0.4563(13) 0.038(4) Uiso 1 1 d
H8BA H -0.383(2) 0.5326(15) 0.5236(14) 0.040(5) Uiso 1 1 d
H0CA H -0.196(2) 0.2564(15) 0.4845(15) 0.043(5) Uiso 1 1 d
H8BB H -0.232(2) 0.5978(15) 0.4781(14) 0.044(5) Uiso 1 1 d
H2BA H -0.4924(18) 0.2711(13) 0.2630(13) 0.030(4) Uiso 1 1 d
H6BA H -0.5497(19) 0.8114(14) 0.2823(13) 0.034(4) Uiso 1 1 d
H6BB H -0.601(2) 0.6906(15) 0.3138(14) 0.042(5) Uiso 1 1 d
H3BA H -0.130(2) 0.4761(14) 0.3976(14) 0.039(5) Uiso 1 1 d
H3CA H -0.368(2) 0.4739(16) -0.0301(15) 0.046(5) Uiso 1 1 d
H0CB H -0.323(2) 0.2444(16) 0.4249(15) 0.050(5) Uiso 1 1 d
H3BB H -0.183(2) 0.4157(16) 0.5177(15) 0.047(5) Uiso 1 1 d
H9BB H -0.080(2) 0.2280(16) 0.3355(15) 0.045(5) Uiso 1 1 d
H7BB H -0.496(2) 0.7805(16) -0.0323(15) 0.047(5) Uiso 1 1 d
H3CB H -0.214(2) 0.5056(16) -0.1008(16) 0.051(5) Uiso 1 1 d
H2CA H -0.252(2) 0.3221(17) 0.0729(16) 0.055(6) Uiso 1 1 d
H1CA H -0.215(3) 0.6643(18) -0.0643(17) 0.060(6) Uiso 1 1 d
H2CB H -0.095(2) 0.3580(17) 0.0068(17) 0.058(6) Uiso 1 1 d
H1 H -0.015(2) 0.3880(18) 0.1462(17) 0.057(6) Uiso 1 1 d
H4CA H -0.050(3) 0.2588(19) 0.1602(17) 0.062(6) Uiso 1 1 d
H1CB H -0.359(3) 0.6586(19) -0.1172(19) 0.068(7) Uiso 1 1 d
H3AA H 0.143(3) 0.552(2) 0.292(2) 0.089(8) Uiso 1 1 d

loop_
_atom_site_aniso_label
_atom_site_aniso_U_11
_atom_site_aniso_U_22
_atom_site_aniso_U_33
_atom_site_aniso_U_23
_atom_site_aniso_U_13
_atom_site_aniso_U_12
K1 0.02259(12) 0.02085(12) 0.02426(12) -0.00983(9) -0.00568(9) 0.00077(8)
O 0.0216(4) 0.0266(4) 0.0256(4) -0.0087(3) -0.0063(3) 0.0042(3)
O0AA 0.0295(4) 0.0239(4) 0.0472(5) -0.0133(4) -0.0143(4) -0.0024(3)
O1AA 0.0251(4) 0.0239(4) 0.0368(5) -0.0035(4) -0.0028(4) -0.0044(3)
O2AA 0.0237(4) 0.0179(4) 0.0362(5) -0.0049(3) -0.0043(3) 0.0007(3)
O3AA 0.0336(5) 0.0178(4) 0.0468(5) -0.0079(4) -0.0214(4) 0.0024(3)
O4AA 0.0301(4) 0.0304(4) 0.0248(4) -0.0097(3) -0.0031(3) -0.0021(3)
O5AA 0.0292(4) 0.0287(4) 0.0458(5) -0.0162(4) -0.0120(4) 0.0052(3)
O6AA 0.0357(5) 0.0258(4) 0.0351(5) -0.0039(4) -0.0133(4) 0.0077(4)
O7AA 0.0313(5) 0.0296(5) 0.0372(5) -0.0070(4) -0.0118(4) -0.0004(4)
O8AA 0.0358(5) 0.0332(5) 0.0358(5) -0.0199(4) -0.0054(4) 0.0013(4)
C 0.0234(5) 0.0180(5) 0.0221(5) -0.0056(4) -0.0081(4) -0.0013(4)
O9AA 0.0517(6) 0.0309(5) 0.0259(4) -0.0142(4) -0.0159(4) 0.0122(4)
C0AA 0.0192(5) 0.0192(5) 0.0261(5) -0.0083(4) -0.0073(4) 0.0022(4)
C1AA 0.0199(5) 0.0187(5) 0.0263(5) -0.0065(4) -0.0032(4) -0.0011(4)
N 0.0271(5) 0.0267(5) 0.0353(6) -0.0072(4) -0.0139(4) 0.0049(4)
C2AA 0.0181(4) 0.0183(5) 0.0238(5) -0.0072(4) -0.0035(4) -0.0001(4)
C3AA 0.0236(5) 0.0178(5) 0.0212(5) -0.0060(4) -0.0083(4) -0.0003(4)
C4AA 0.0332(6) 0.0207(5) 0.0216(5) -0.0032(4) -0.0084(4) -0.0059(4)
N0AA 0.0377(6) 0.0295(5) 0.0383(6) -0.0175(5) -0.0149(5) 0.0108(4)
C5AA 0.0209(5) 0.0200(5) 0.0277(5) -0.0104(4) -0.0063(4) -0.0005(4)
C6AA 0.0258(5) 0.0207(5) 0.0223(5) -0.0066(4) -0.0077(4) -0.0012(4)
O0BA 0.0447(6) 0.0193(4) 0.0676(7) -0.0149(4) -0.0259(5) 0.0013(4)
O1BA 0.0535(6) 0.0289(5) 0.0553(7) -0.0173(5) -0.0219(5) 0.0178(4)
C7AA 0.0398(7) 0.0185(5) 0.0278(6) -0.0068(4) -0.0136(5) 0.0006(4)
C8AA 0.0196(5) 0.0226(5) 0.0252(5) -0.0058(4) -0.0076(4) 0.0032(4)
C9AA 0.0239(5) 0.0187(5) 0.0265(5) -0.0068(4) -0.0056(4) 0.0019(4)
N1AA 0.0425(6) 0.0280(5) 0.0263(5) -0.0028(4) -0.0062(5) -0.0115(5)
C0BA 0.0297(6) 0.0238(5) 0.0277(6) -0.0121(4) -0.0121(4) 0.0056(4)
C1BA 0.0193(5) 0.0227(5) 0.0267(5) -0.0075(4) -0.0062(4) -0.0013(4)
C2BA 0.0248(5) 0.0224(5) 0.0232(5) -0.0078(4) -0.0077(4) 0.0009(4)
N2AA 0.0268(5) 0.0214(5) 0.0393(6) -0.0134(4) -0.0127(4) 0.0009(4)
O2BA 0.0385(5) 0.0333(5) 0.0860(9) -0.0307(5) -0.0384(6) 0.0113(4)
C3BA 0.0355(7) 0.0331(6) 0.0335(7) -0.0084(5) -0.0156(6) 0.0013(5)
C4BA 0.0239(5) 0.0312(6) 0.0337(6) -0.0090(5) -0.0115(5) 0.0062(5)
O3BA 0.0543(7) 0.0365(6) 0.1090(12) -0.0051(7) -0.0592(8) -0.0022(5)
C5BA 0.0365(6) 0.0289(6) 0.0289(6) -0.0158(5) -0.0059(5) 0.0049(5)
O4BA 0.0769(9) 0.0230(5) 0.0657(8) 0.0061(5) 0.0086(7) -0.0126(5)
O5BA 0.0456(6) 0.0540(7) 0.0375(6) 0.0048(5) 0.0072(5) -0.0035(5)
O6BA 0.0515(7) 0.0447(6) 0.0492(7) -0.0183(5) 0.0072(5) 0.0108(5)
C6BA 0.0282(6) 0.0326(6) 0.0324(6) -0.0144(5) -0.0044(5) 0.0085(5)
C7BA 0.0316(6) 0.0311(6) 0.0279(6) -0.0052(5) -0.0113(5) 0.0024(5)
C8BA 0.0415(7) 0.0384(7) 0.0260(6) -0.0124(5) -0.0141(5) 0.0033(6)
C9BA 0.0317(6) 0.0228(6) 0.0564(9) -0.0112(6) -0.0200(6) 0.0061(5)
C0CA 0.0410(7) 0.0241(6) 0.0463(8) -0.0027(5) -0.0178(6) -0.0004(5)
C1CA 0.0538(9) 0.0442(8) 0.0226(6) -0.0099(6) 0.0002(6) 0.0036(7)
C2CA 0.0579(10) 0.0382(8) 0.0472(9) -0.0273(7) -0.0038(7) 0.0098(7)
C3CA 0.0434(8) 0.0469(8) 0.0303(7) -0.0219(6) -0.0033(6) -0.0015(6)
C4CA 0.0429(8) 0.0448(9) 0.0579(10) -0.0266(8) -0.0080(7) 0.0206(7)

loop_
_atom_type_symbol
_atom_type_description
_atom_type_scat_dispersion_real
_atom_type_scat_dispersion_imag
_atom_type_scat_source
C C 0.0033 0.0016 'International Tables Vol C Tables 4.2.6.8 and 6.1.1.4'
H H 0.0000 0.0000 'International Tables Vol C Tables 4.2.6.8 and 6.1.1.4'
N N 0.0061 0.0033 'International Tables Vol C Tables 4.2.6.8 and 6.1.1.4'
O O 0.0106 0.0060 'International Tables Vol C Tables 4.2.6.8 and 6.1.1.4'
K K 0.2009 0.2494 'International Tables Vol C Tables 4.2.6.8 and 6.1.1.4'

loop_
_geom_angle_atom_site_label_1
_geom_angle_atom_site_label_2
_geom_angle_atom_site_label_3
_geom_angle
O1AA K1 O9AA 94.71(3)
O1AA K1 O8AA 101.13(3)
O9AA K1 O8AA 164.16(3)
O1AA K1 O 88.04(3)
O9AA K1 O 61.50(3)
O8AA K1 O 118.81(3)
O1AA K1 O5AA 94.70(3)
O9AA K1 O5AA 115.94(3)
O8AA K1 O5AA 62.87(3)
O K1 O5AA 176.46(3)
O1AA K1 O0AA 170.60(3)
O9AA K1 O0AA 76.84(3)
O8AA K1 O0AA 87.38(3)
O K1 O0AA 84.32(3)
O5AA K1 O0AA 92.73(3)
O1AA K1 O4AA 80.19(3)
O9AA K1 O4AA 123.35(3)
O8AA K1 O4AA 60.53(3)
O K1 O4AA 61.96(3)
O5AA K1 O4AA 120.69(3)
O0AA K1 O4AA 100.90(3)
O1AA K1 O7AA 85.60(3)
O9AA K1 O7AA 56.82(3)
O8AA K1 O7AA 123.86(3)
O K1 O7AA 117.07(3)
O5AA K1 O7AA 61.04(3)
O0AA K1 O7AA 93.00(3)
O4AA K1 O7AA 165.77(3)
O1AA K1 C4CA 107.48(4)
O9AA K1 C4CA 131.41(4)
O8AA K1 C4CA 42.65(4)
O K1 C4CA 156.92(4)
O5AA K1 C4CA 23.08(4)
O0AA K1 C4CA 81.47(4)
O4AA K1 C4CA 103.07(4)
O7AA K1 C4CA 81.88(4)
O1AA K1 C3BA 105.29(3)
O9AA K1 C3BA 42.90(3)
O8AA K1 C3BA 130.31(3)
O K1 C3BA 103.54(3)
O5AA K1 C3BA 73.59(3)
O0AA K1 C3BA 71.38(3)
O4AA K1 C3BA 164.72(3)
O7AA K1 C3BA 23.99(3)
C4CA K1 C3BA 89.04(4)
O1AA K1 C6BA 80.10(3)
O9AA K1 C6BA 42.42(3)
O8AA K1 C6BA 140.88(3)
O K1 C6BA 22.53(3)
O5AA K1 C6BA 156.17(3)
O0AA K1 C6BA 90.79(3)
O4AA K1 C6BA 81.60(3)
O7AA K1 C6BA 95.26(3)
C4CA K1 C6BA 171.57(4)
C3BA K1 C6BA 85.29(3)
O1AA K1 C4BA 75.49(3)
O9AA K1 C4BA 81.44(3)
O8AA K1 C4BA 102.60(3)
O K1 C4BA 22.32(3)
O5AA K1 C4BA 161.06(3)
O0AA K1 C4BA 98.91(3)
O4AA K1 C4BA 42.41(3)
O7AA K1 C4BA 132.49(3)
C4CA K1 C4BA 145.23(4)
C3BA K1 C4BA 124.31(3)
C6BA K1 C4BA 39.23(3)
C6BA O C4BA 111.43(9)
C6BA O K1 109.66(7)
C4BA O K1 110.55(7)
C1AA O0AA K1 149.48(9)
C O1AA K1 153.13(8)
C1AA O3AA H3AA 115.1(15)
C1CA O4AA C7BA 111.86(10)
C1CA O4AA K1 114.51(8)
C7BA O4AA K1 114.26(7)
C4CA O5AA C9BA 110.45(11)
C4CA O5AA K1 107.51(9)
C9BA O5AA K1 111.18(7)
C0CA O7AA C3BA 112.95(10)
C0CA O7AA K1 109.15(8)
C3BA O7AA K1 96.91(7)
C3CA O8AA C2CA 112.73(11)
C3CA O8AA K1 117.32(8)
C2CA O8AA K1 114.54(9)
O1AA C O2AA 127.12(10)
O1AA C C3AA 119.13(10)
O2AA C C3AA 113.74(9)
C5BA O9AA C8BA 113.76(10)
C5BA O9AA K1 120.33(7)
C8BA O9AA K1 124.15(8)
C5AA C0AA C2AA 118.87(10)
C5AA C0AA H0AA 119.7(10)
C2AA C0AA H0AA 121.5(10)
O0AA C1AA O3AA 126.50(11)
O0AA C1AA C2AA 120.50(10)
O3AA C1AA C2AA 113.00(9)
O3BA N O6AA 124.01(11)
O3BA N C8AA 118.06(11)
O6AA N C8AA 117.89(10)
C0AA C2AA C1BA 119.97(10)
C0AA C2AA C1AA 119.71(9)
C1BA C2AA C1AA 120.29(9)
C6AA C3AA C2BA 119.71(10)
C6AA C3AA C 120.18(10)
C2BA C3AA C 120.10(10)
C7AA C4AA C6AA 123.05(11)
C7AA C4AA N1AA 118.33(11)
C6AA C4AA N1AA 118.61(11)
O6BA N0AA O1BA 124.65(12)
O6BA N0AA C0BA 117.60(11)
O1BA N0AA C0BA 117.74(12)
C9AA C5AA C0AA 122.98(10)
C9AA C5AA N2AA 118.16(10)
C0AA C5AA N2AA 118.86(10)
C4AA C6AA C3AA 118.96(11)
C4AA C6AA H6AA 119.2(10)
C3AA C6AA H6AA 121.8(10)
C0BA C7AA C4AA 116.40(11)
C0BA C7AA H7AA 121.3(11)
C4AA C7AA H7AA 122.3(11)
C9AA C8AA C1BA 123.30(10)
C9AA C8AA N 116.90(10)
C1BA C8AA N 119.77(10)
C5AA C9AA C8AA 116.46(10)
C5AA C9AA H9AA 122.7(11)
C8AA C9AA H9AA 120.8(11)
O4BA N1AA O5BA 123.31(13)
O4BA N1AA C4AA 118.38(13)
O5BA N1AA C4AA 118.31(11)
C7AA C0BA C2BA 123.13(11)
C7AA C0BA N0AA 117.76(11)
C2BA C0BA N0AA 119.08(11)
C8AA C1BA C2AA 118.40(10)
C8AA C1BA H1BA 120.2(11)
C2AA C1BA H1BA 121.3(11)
C0BA C2BA C3AA 118.68(11)
C0BA C2BA H2BA 120.8(10)
C3AA C2BA H2BA 120.5(10)
O0BA N2AA O2BA 123.89(10)
O0BA N2AA C5AA 118.29(10)
O2BA N2AA C5AA 117.82(10)
O7AA C3BA C8BA 108.71(11)
O7AA C3BA K1 59.10(6)
C8BA C3BA K1 84.43(7)
O7AA C3BA H3BA 109.8(11)
C8BA C3BA H3BA 109.9(11)
K1 C3BA H3BA 69.1(10)
O7AA C3BA H3BB 109.5(12)
C8BA C3BA H3BB 108.1(12)
K1 C3BA H3BB 166.0(12)
H3BA C3BA H3BB 110.9(15)
O C4BA C7BA 108.72(10)
O C4BA K1 47.12(5)
C7BA C4BA K1 81.15(7)
O C4BA H4BA 110.7(10)
C7BA C4BA H4BA 110.3(10)
K1 C4BA H4BA 86.4(10)
O C4BA H4BB 110.3(10)
C7BA C4BA H4BB 109.3(10)
K1 C4BA H4BB 157.4(10)
H4BA C4BA H4BB 107.5(14)
O9AA C5BA C6BA 108.21(10)
O9AA C5BA H5BA 110.4(10)
C6BA C5BA H5BA 110.2(10)
O9AA C5BA H5BB 110.3(11)
C6BA C5BA H5BB 110.6(11)
H5BA C5BA H5BB 107.2(15)
O C6BA C5BA 109.45(10)
O C6BA K1 47.81(5)
C5BA C6BA K1 81.16(7)
O C6BA H6BA 110.4(10)
C5BA C6BA H6BA 110.2(10)
K1 C6BA H6BA 158.1(10)
O C6BA H6BB 110.6(11)
C5BA C6BA H6BB 111.2(10)
K1 C6BA H6BB 87.1(11)
H6BA C6BA H6BB 105.0(15)
O4AA C7BA C4BA 109.13(10)
O4AA C7BA H7BA 110.3(11)
C4BA C7BA H7BA 110.5(11)
O4AA C7BA H7BB 110.2(12)
C4BA C7BA H7BB 110.4(12)
H7BA C7BA H7BB 106.3(16)
O9AA C8BA C3BA 108.52(11)
O9AA C8BA H8BA 108.8(11)
C3BA C8BA H8BA 111.5(11)
O9AA C8BA H8BB 113.3(11)
C3BA C8BA H8BB 106.5(11)
H8BA C8BA H8BB 108.2(15)
O5AA C9BA C0CA 109.42(11)
O5AA C9BA H9BA 109.9(10)
C0CA C9BA H9BA 110.3(10)
O5AA C9BA H9BB 108.2(12)
C0CA C9BA H9BB 110.9(12)
H9BA C9BA H9BB 108.1(15)
O7AA C0CA C9BA 114.49(11)
O7AA C0CA H0CA 109.3(12)
C9BA C0CA H0CA 109.1(11)
O7AA C0CA H0CB 103.5(12)
C9BA C0CA H0CB 109.1(12)
H0CA C0CA H0CB 111.4(16)
O4AA C1CA C3CA 109.29(12)
O4AA C1CA H1CA 110.1(13)
C3CA C1CA H1CA 105.6(13)
O4AA C1CA H1CB 110.5(14)
C3CA C1CA H1CB 108.2(14)
H1CA C1CA H1CB 113.0(19)
O8AA C2CA C4CA 108.02(12)
O8AA C2CA H2CA 109.3(13)
C4CA C2CA H2CA 112.5(13)
O8AA C2CA H2CB 108.6(13)
C4CA C2CA H2CB 106.8(13)
H2CA C2CA H2CB 111.5(18)
O8AA C3CA C1CA 108.15(12)
O8AA C3CA H3CA 111.2(12)
C1CA C3CA H3CA 111.3(12)
O8AA C3CA H3CB 108.2(12)
C1CA C3CA H3CB 108.6(12)
H3CA C3CA H3CB 109.4(17)
O5AA C4CA C2CA 109.76(13)
O5AA C4CA K1 49.41(6)
C2CA C4CA K1 81.28(8)
O5AA C4CA H1 107.4(13)
C2CA C4CA H1 109.4(12)
K1 C4CA H1 80.5(12)
O5AA C4CA H4CA 109.4(13)
C2CA C4CA H4CA 107.3(13)
K1 C4CA H4CA 158.5(13)
H1 C4CA H4CA 113.6(18)

loop_
_geom_bond_atom_site_label_1
_geom_bond_atom_site_label_2
_geom_bond_distance
K1 O1AA 2.6569(9)
K1 O9AA 2.6652(9)
K1 O8AA 2.7343(9)
K1 O 2.7554(9)
K1 O5AA 2.7629(9)
K1 O0AA 2.7671(9)
K1 O4AA 2.7805(9)
K1 O7AA 3.0096(10)
K1 C4CA 3.4697(15)
K1 C3BA 3.4819(14)
K1 C6BA 3.5022(13)
K1 C4BA 3.5206(12)
O C6BA 1.4249(15)
O C4BA 1.4282(14)
O0AA C1AA 1.2182(14)
O1AA C 1.2232(14)
O2AA C 1.2811(14)
O3AA C1AA 1.2924(14)
O3AA H3AA 1.08(3)
O4AA C1CA 1.4140(17)
O4AA C7BA 1.4246(16)
O5AA C4CA 1.426(2)
O5AA C9BA 1.4298(17)
O6AA N 1.2189(14)
O7AA C0CA 1.4223(17)
O7AA C3BA 1.4259(16)
O8AA C3CA 1.4143(18)
O8AA C2CA 1.4172(18)
C C3AA 1.5171(14)
O9AA C5BA 1.4136(15)
O9AA C8BA 1.4195(15)
C0AA C5AA 1.3850(15)
C0AA C2AA 1.3930(15)
C0AA H0AA 0.919(16)
C1AA C2AA 1.5146(15)
N O3BA 1.2121(15)
N C8AA 1.4769(14)
C2AA C1BA 1.3936(15)
C3AA C6AA 1.3910(16)
C3AA C2BA 1.3941(16)
C4AA C7AA 1.3790(18)
C4AA C6AA 1.3846(16)
C4AA N1AA 1.4673(16)
N0AA O6BA 1.2156(17)
N0AA O1BA 1.2262(15)
N0AA C0BA 1.4762(16)
C5AA C9AA 1.3775(15)
C5AA N2AA 1.4706(14)
C6AA H6AA 0.938(17)
O0BA N2AA 1.2196(13)
C7AA C0BA 1.3803(18)
C7AA H7AA 0.917(18)
C8AA C9AA 1.3826(16)
C8AA C1BA 1.3852(16)
C9AA H9AA 0.920(17)
N1AA O4BA 1.2130(16)
N1AA O5BA 1.2168(18)
C0BA C2BA 1.3866(16)
C1BA H1BA 0.911(18)
C2BA H2BA 0.917(17)
N2AA O2BA 1.2169(14)
C3BA C8BA 1.503(2)
C3BA H3BA 0.980(19)
C3BA H3BB 0.98(2)
C4BA C7BA 1.4977(19)
C4BA H4BA 0.954(17)
C4BA H4BB 0.961(18)
C5BA C6BA 1.5038(18)
C5BA H5BA 0.961(17)
C5BA H5BB 0.947(19)
C6BA H6BA 0.977(18)
C6BA H6BB 1.022(19)
C7BA H7BA 0.961(18)
C7BA H7BB 0.93(2)
C8BA H8BA 0.992(19)
C8BA H8BB 0.986(19)
C9BA C0CA 1.501(2)
C9BA H9BA 0.976(18)
C9BA H9BB 0.96(2)
C0CA H0CA 0.964(19)
C0CA H0CB 0.98(2)
C1CA C3CA 1.502(2)
C1CA H1CA 1.00(2)
C1CA H1CB 0.99(2)
C2CA C4CA 1.496(3)
C2CA H2CA 0.96(2)
C2CA H2CB 0.96(2)
C3CA H3CA 0.96(2)
C3CA H3CB 0.98(2)
C4CA H1 1.03(2)
C4CA H4CA 0.99(2)
